data_4311329
loop_
_publ_author_name
'Hiromi Ohi'
'Yoshimitsu Tachi'
'Shinobu Itoh'

_publ_section_title
;
 Supramolecular and Coordination Polymer Complexes Supported by a Tripodal
 Tripyridine Ligand Containing a 1,3,5-Triethylbenzene Spacer
;
_journal_name_full 'Inorganic Chemistry'
_journal_page_first 4561
_journal_page_last 4563
_journal_paper_doi 10.1021/ic049468j
_journal_volume 43
_journal_year 2004
_chemical_formula_moiety 'C68 H82 Cl10 Co3 N6 '
_chemical_formula_sum 'C68 H82 Cl10 Co3 N6'
_chemical_formula_weight 1514.77
_space_group_crystal_system monoclinic
_space_group_IT_number 15
_space_group_name_Hall '-C 2yc'
_space_group_name_H-M_alt 'C 1 2/c 1'
_cell_angle_alpha 90
_cell_angle_beta 105.43(1)
_cell_angle_gamma 90
_cell_formula_units_Z 4
_cell_length_a 24.122(7)
_cell_length_b 12.834(5)
_cell_length_c 26.153(8)
_cell_measurement_reflns_used 12093
_cell_measurement_temperature 161.1
_cell_measurement_theta_max 27.5
_cell_measurement_theta_min 3.2
_cell_volume 7805(4)
_computing_cell_refinement PROCESS-AUTO
_computing_data_collection PROCESS-AUTO
_computing_data_reduction CrystalStructure
_computing_molecular_graphics ORTEP3
_computing_publication_material 'CrystalStructure Ver. 3.5.1'
_computing_structure_refinement CRYSTALS
_computing_structure_solution SIR92
_diffrn_measured_fraction_theta_full 0.9964
_diffrn_measured_fraction_theta_max 0.9964
_diffrn_radiation_type 'Mo K\a'
_diffrn_radiation_wavelength 0.7107
_diffrn_reflns_av_R_equivalents 0.074
_diffrn_reflns_limit_h_max 31
_diffrn_reflns_limit_h_min -27
_diffrn_reflns_limit_k_max 16
_diffrn_reflns_limit_k_min -16
_diffrn_reflns_limit_l_max 32
_diffrn_reflns_limit_l_min -33
_diffrn_reflns_number 38300
_diffrn_reflns_theta_full 27.48
_diffrn_reflns_theta_max 27.48
_exptl_absorpt_coefficient_mu 1.013
_exptl_absorpt_correction_T_max 0.833
_exptl_absorpt_correction_T_min 0.539
_exptl_absorpt_correction_type multi-scan
_exptl_crystal_colour blue
_exptl_crystal_density_diffrn 1.289
_exptl_crystal_density_method 'not measured'
_exptl_crystal_description prism
_exptl_crystal_F_000 3132.00
_exptl_crystal_size_max 0.20
_exptl_crystal_size_mid 0.18
_exptl_crystal_size_min 0.18
_refine_diff_density_max 2.54
_refine_diff_density_min -0.95
_refine_ls_extinction_coef -199(68)
_refine_ls_extinction_method 'Larson (1970) Crystallographic Computing eq. 22'
_refine_ls_goodness_of_fit_ref 1.043
_refine_ls_hydrogen_treatment refall
_refine_ls_number_parameters 435
_refine_ls_number_reflns 5368
_refine_ls_R_factor_gt 0.0790
_refine_ls_shift/su_max 0.0000
_refine_ls_structure_factor_coef F
_refine_ls_weighting_details 'w = 1/[0.0003Fo^2^ + 3.0000\s(Fo^2^) + 0.5000]'
_refine_ls_weighting_scheme calc
_refine_ls_wR_factor_ref 0.0920
_reflns_number_gt 4068
_reflns_number_total 0
_reflns_threshold_expression F^2^>2.0\s(F^2^)
_cod_data_source_file ic049468jsi20040426_042522_3.cif
_cod_data_source_block '_([CoII3(L)2Cl6]_2CH2Cl2)n'
_cod_depositor_comments
;
 Correcting space group symmetry operation list:
 1) Removing duplicate symmetry operations:
    '   +x,   +y,   +z'
 2) Adding symmetry operations that are required by the '-C 2yc' space group:
     -x+1/2,-y+1/2,-z
     -x+1/2,y+1/2,-z+1/2
     -x,-y,-z', '-x,y,-z+1/2
     x+1/2,-y+1/2,z+1/2
     x+1/2,y+1/2,z
     x,-y,z+1/2

 Antanas Vaitkus,
 2017-07-20
;
_cod_original_cell_volume 7804(4)
_cod_original_formula_sum 'C68 H82 Cl10 Co3 N6 '
_cod_database_code 4311329

loop_
_space_group_symop_id
_space_group_symop_operation_xyz
1 x,y,z
2 -x+1/2,-y+1/2,-z
3 -x+1/2,y+1/2,-z+1/2
4 -x,-y,-z
5 -x,y,-z+1/2
6 x+1/2,-y+1/2,z+1/2
7 x+1/2,y+1/2,z
8 x,-y,z+1/2

loop_
_atom_site_label
_atom_site_type_symbol
_atom_site_fract_x
_atom_site_fract_y
_atom_site_fract_z
_atom_site_U_iso_or_equiv
_atom_site_adp_type
_atom_site_occupancy
_atom_site_symmetry_multiplicity
_atom_site_calc_flag
_atom_site_refinement_flags
_atom_site_disorder_assembly
_atom_site_disorder_group
Co(1) Co 0.0000 0.3311 0.2500 0.0295(5) Uani 1.00 1 d . . .
Co(2) Co -0.3302 0.3037 0.1184 0.0325(4) Uani 1.00 1 d . . .
Cl(1) Cl 0.0485 0.4265 0.3192 0.0384(7) Uani 1.00 1 d . . .
Cl(2) Cl -0.4052 0.4108 0.1017 0.0637(9) Uani 1.00 1 d . . .
Cl(3) Cl -0.2477 0.3660 0.1704 0.0575(8) Uani 1.00 1 d . . .
Cl(4) Cl 0.4517 0.2301 0.1513 0.134(2) Uani 1.00 1 d . . .
Cl(5) Cl 0.3484 0.1219 0.0940 0.370(5) Uani 1.00 1 d . . .
N(1) N 0.0563 0.2493 0.2190 0.026(2) Uani 1.00 1 d . . .
N(2) N -0.3503 0.1804 0.1609 0.035(2) Uani 1.00 1 d . . .
N(3) N -0.3341 0.2578 0.0423 0.031(2) Uani 1.00 1 d . . .
C(1) C -0.0929 0.0077 0.1299 0.028(2) Uani 1.00 1 d . . .
C(2) C -0.1335 -0.0006 0.1600 0.029(2) Uani 1.00 1 d . . .
C(3) C -0.1915 -0.0222 0.1349 0.029(2) Uani 1.00 1 d . . .
C(4) C -0.2100 -0.0367 0.0794 0.027(2) Uani 1.00 1 d . . .
C(5) C -0.3302 0.5229 -0.0497 0.027(2) Uani 1.00 1 d . . .
C(6) C -0.3883 0.5023 -0.0746 0.026(2) Uani 1.00 1 d . . .
C(7) C -0.1151 0.0111 0.2199 0.036(3) Uani 1.00 1 d . . .
C(8) C -0.0998 -0.0933 0.2486 0.045(3) Uani 1.00 1 d . . .
C(9) C -0.2710 -0.0684 0.0542 0.036(3) Uani 1.00 1 d . . .
C(10) C -0.2788 -0.1853 0.0592 0.051(3) Uani 1.00 1 d . . .
C(11) C -0.4303 0.4923 -0.0410 0.036(3) Uani 1.00 1 d . . .
C(12) C -0.4456 0.6009 -0.0209 0.045(3) Uani 1.00 1 d . . .
C(13) C -0.0316 0.0346 0.1572 0.033(3) Uani 1.00 1 d . . .
C(14) C -0.0221 0.1545 0.1564 0.033(3) Uani 1.00 1 d . . .
C(15) C 0.0402 0.1862 0.1761 0.028(2) Uani 1.00 1 d . . .
C(16) C 0.0803 0.1525 0.1502 0.038(3) Uani 1.00 1 d . . .
C(17) C 0.1373 0.1810 0.1684 0.044(3) Uani 1.00 1 d . . .
C(18) C 0.1543 0.2443 0.2134 0.038(3) Uani 1.00 1 d . . .
C(19) C 0.1114 0.2753 0.2361 0.033(3) Uani 1.00 1 d . . .
C(20) C -0.2359 -0.0197 0.1659 0.033(3) Uani 1.00 1 d . . .
C(21) C -0.2597 0.0934 0.1641 0.036(3) Uani 1.00 1 d . . .
C(22) C -0.3114 0.1069 0.1845 0.043(3) Uani 1.00 1 d . . .
C(23) C -0.3208 0.0458 0.2251 0.076(5) Uani 1.00 1 d . . .
C(24) C -0.3680 0.0557 0.2424 0.084(5) Uani 1.00 1 d . . .
C(25) C -0.4111 0.1273 0.2142 0.081(5) Uani 1.00 1 d . . .
C(26) C -0.3999 0.1893 0.1763 0.050(3) Uani 1.00 1 d . . .
C(27) C -0.3086 0.5133 0.0109 0.031(2) Uani 1.00 1 d . . .
C(28) C -0.2766 0.4081 0.0267 0.033(3) Uani 1.00 1 d . . .
C(29) C -0.3129 0.3127 0.0074 0.031(2) Uani 1.00 1 d . . .
C(30) C -0.3245 0.2819 -0.0452 0.034(3) Uani 1.00 1 d . . .
C(31) C -0.3584 0.1977 -0.0634 0.037(3) Uani 1.00 1 d . . .
C(32) C -0.3804 0.1400 -0.0262 0.043(3) Uani 1.00 1 d . . .
C(33) C -0.3675 0.1742 0.0253 0.037(3) Uani 1.00 1 d . . .
C(34) C 0.3755 0.2152 0.1285 0.150(8) Uani 1.00 1 d . . .
H(1) H -0.0828 0.0563 0.2298 0.042(3) Uiso 1.00 1 c . . .
H(2) H -0.1460 0.0398 0.2314 0.041(3) Uiso 1.00 1 c . . .
H(3) H -0.0688 -0.1220 0.2372 0.052(3) Uiso 1.00 1 c . . .
H(4) H -0.0886 -0.0856 0.2860 0.052(3) Uiso 1.00 1 c . . .
H(5) H -0.1320 -0.1386 0.2386 0.052(3) Uiso 1.00 1 c . . .
H(6) H -0.2954 -0.0325 0.0715 0.045(3) Uiso 1.00 1 c . . .
H(7) H -0.2807 -0.0493 0.0178 0.045(3) Uiso 1.00 1 c . . .
H(8) H -0.2695 -0.2046 0.0956 0.062(4) Uiso 1.00 1 c . . .
H(9) H -0.3177 -0.2029 0.0428 0.062(4) Uiso 1.00 1 c . . .
H(10) H -0.2544 -0.2215 0.0421 0.062(4) Uiso 1.00 1 c . . .
H(11) H -0.4644 0.4603 -0.0618 0.042(3) Uiso 1.00 1 c . . .
H(12) H -0.4138 0.4498 -0.0110 0.042(3) Uiso 1.00 1 c . . .
H(13) H -0.4627 0.6435 -0.0506 0.056(4) Uiso 1.00 1 c . . .
H(14) H -0.4719 0.5914 0.0000 0.056(4) Uiso 1.00 1 c . . .
H(15) H -0.4117 0.6337 -0.0002 0.056(4) Uiso 1.00 1 c . . .
H(16) H -0.0223 0.0101 0.1928 0.039(3) Uiso 1.00 1 c . . .
H(17) H -0.0076 0.0014 0.1387 0.039(3) Uiso 1.00 1 c . . .
H(18) H -0.0429 0.1858 0.1785 0.040(3) Uiso 1.00 1 c . . .
H(19) H -0.0367 0.1789 0.1211 0.040(3) Uiso 1.00 1 c . . .
H(20) H 0.0683 0.1094 0.1197 0.047(3) Uiso 1.00 1 c . . .
H(21) H 0.1649 0.1582 0.1508 0.055(3) Uiso 1.00 1 c . . .
H(22) H 0.1933 0.2640 0.2278 0.045(3) Uiso 1.00 1 c . . .
H(23) H 0.1224 0.3186 0.2665 0.040(3) Uiso 1.00 1 c . . .
H(24) H -0.2664 -0.0669 0.1515 0.042(3) Uiso 1.00 1 c . . .
H(25) H -0.2182 -0.0378 0.2018 0.042(3) Uiso 1.00 1 c . . .
H(26) H -0.2301 0.1373 0.1841 0.044(3) Uiso 1.00 1 c . . .
H(27) H -0.2697 0.1147 0.1280 0.044(3) Uiso 1.00 1 c . . .
H(28) H -0.2918 -0.0025 0.2417 0.105(6) Uiso 1.00 1 c . . .
H(29) H -0.3729 0.0162 0.2716 0.117(7) Uiso 1.00 1 c . . .
H(30) H -0.4469 0.1320 0.2229 0.111(6) Uiso 1.00 1 c . . .
H(31) H -0.4276 0.2394 0.1592 0.065(4) Uiso 1.00 1 c . . .
H(32) H -0.2833 0.5696 0.0242 0.036(3) Uiso 1.00 1 c . . .
H(33) H -0.3405 0.5163 0.0256 0.036(3) Uiso 1.00 1 c . . .
H(34) H -0.2446 0.4067 0.0119 0.039(3) Uiso 1.00 1 c . . .
H(35) H -0.2633 0.4047 0.0642 0.039(3) Uiso 1.00 1 c . . .
H(36) H -0.3084 0.3201 -0.0689 0.041(3) Uiso 1.00 1 c . . .
H(37) H -0.3665 0.1773 -0.0995 0.043(3) Uiso 1.00 1 c . . .
H(38) H -0.4051 0.0820 -0.0378 0.050(3) Uiso 1.00 1 c . . .
H(39) H -0.3816 0.1355 0.0502 0.044(3) Uiso 1.00 1 c . . .
H(40) H 0.3579 0.2313 0.1560 0.172(9) Uiso 1.00 1 c . . .
H(41) H 0.3660 0.2673 0.1018 0.172(9) Uiso 1.00 1 c . . .

loop_
_atom_site_aniso_label
_atom_site_aniso_U_11
_atom_site_aniso_U_22
_atom_site_aniso_U_33
_atom_site_aniso_U_12
_atom_site_aniso_U_13
_atom_site_aniso_U_23
Co(1) 0.0332 0.0267 0.0296 0.0000 0.0103 0.0000
Co(2) 0.0408 0.0283 0.0290 0.0039 0.0104 -0.0002
Cl(1) 0.0466 0.0354 0.0353 -0.0079 0.0144 -0.0054
Cl(2) 0.0850 0.0713 0.0425 0.0459 0.0304 0.0131
Cl(3) 0.0726 0.0467 0.0408 -0.0200 -0.0068 0.0034
Cl(4) 0.1183 0.1309 0.1510 0.0144 0.0350 0.0113
Cl(5) 0.3338 0.1593 0.3939 0.1576 -0.2932 -0.1657
N(1) 0.0250 0.0250 0.0295 -0.0027 0.0085 0.0014
N(2) 0.0461 0.0234 0.0412 0.0016 0.0219 -0.0056
N(3) 0.0317 0.0293 0.0348 -0.0012 0.0114 -0.0001
C(1) 0.0360 0.0179 0.0316 -0.0004 0.0100 0.0044
C(2) 0.0415 0.0201 0.0261 0.0036 0.0088 0.0014
C(3) 0.0335 0.0220 0.0326 -0.0001 0.0132 0.0034
C(4) 0.0312 0.0186 0.0301 0.0020 0.0065 -0.0020
C(5) 0.0408 0.0154 0.0270 0.0030 0.0111 -0.0019
C(6) 0.0391 0.0239 0.0169 0.0041 0.0116 -0.0013
C(7) 0.0423 0.0350 0.0266 -0.0052 0.0027 -0.0011
C(8) 0.0595 0.0403 0.0311 -0.0050 0.0031 0.0008
C(9) 0.0379 0.0357 0.0378 -0.0074 0.0143 0.0012
C(10) 0.0593 0.0430 0.0522 -0.0187 0.0192 -0.0048
C(11) 0.0306 0.0463 0.0290 -0.0051 0.0028 0.0014
C(12) 0.0389 0.0569 0.0453 0.0153 0.0225 -0.0032
C(13) 0.0400 0.0268 0.0308 0.0027 0.0056 0.0011
C(14) 0.0341 0.0335 0.0330 -0.0003 0.0107 -0.0031
C(15) 0.0308 0.0253 0.0313 0.0045 0.0122 0.0058
C(16) 0.0421 0.0410 0.0333 -0.0089 0.0132 -0.0100
C(17) 0.0448 0.0516 0.0412 0.0011 0.0222 -0.0052
C(18) 0.0321 0.0367 0.0448 0.0004 0.0110 0.0044
C(19) 0.0453 0.0236 0.0319 0.0012 0.0144 0.0022
C(20) 0.0453 0.0315 0.0276 0.0050 0.0206 0.0035
C(21) 0.0404 0.0353 0.0349 -0.0005 0.0157 0.0064
C(22) 0.0653 0.0276 0.0483 0.0017 0.0357 -0.0005
C(23) 0.1323 0.0390 0.0905 0.0314 0.0899 0.0336
C(24) 0.1342 0.0418 0.1156 0.0172 0.1014 0.0179
C(25) 0.1043 0.0472 0.1255 0.0027 0.0925 -0.0074
C(26) 0.0532 0.0379 0.0721 -0.0013 0.0413 -0.0038
C(27) 0.0354 0.0264 0.0283 -0.0047 0.0050 -0.0023
C(28) 0.0361 0.0306 0.0302 0.0010 0.0058 0.0027
C(29) 0.0308 0.0301 0.0306 0.0044 0.0052 -0.0004
C(30) 0.0436 0.0286 0.0299 0.0106 0.0125 -0.0017
C(31) 0.0335 0.0380 0.0366 0.0131 0.0026 -0.0099
C(32) 0.0382 0.0342 0.0539 0.0003 0.0091 -0.0130
C(33) 0.0428 0.0274 0.0402 -0.0017 0.0121 0.0001
C(34) 0.0999 0.1731 0.1578 0.0057 0.0012 -0.0646

loop_
_atom_type_symbol
_atom_type_description
_atom_type_scat_dispersion_real
_atom_type_scat_dispersion_imag
_atom_type_scat_source
C C 0.003 0.002
;
International Tables for Crystallography
(1992, Vol. C, Tables 4.2.6.8 and 6.1.1.4)
;
H H 0.000 0.000
;
International Tables for Crystallography
(1992, Vol. C, Table 6.1.1.4)
;
N N 0.006 0.003
;
International Tables for Crystallography
(1992, Vol. C, Tables 4.2.6.8 and 6.1.1.4)
;
Co Co 0.349 0.972
;
International Tables for Crystallography
(1992, Vol. C, Tables 4.2.6.8 and 6.1.1.4)
;
Cl Cl 0.148 0.159
;
International Tables for Crystallography
(1992, Vol. C, Tables 4.2.6.8 and 6.1.1.4)
;

loop_
_geom_angle_atom_site_label_1
_geom_angle_atom_site_label_2
_geom_angle_atom_site_label_3
_geom_angle
_geom_angle_publ_flag
_geom_angle_site_symmetry_1
_geom_angle_site_symmetry_2
_geom_angle_site_symmetry_3
Cl(1) Co(1) N(1) 109.960007 yes . . .
Cl(2) Co(2) Cl(3) 116.382499 yes . . .
Cl(2) Co(2) N(2) 106.528193 yes . . .
Cl(2) Co(2) N(3) 99.360753 yes . . .
Cl(3) Co(2) N(2) 104.222467 yes . . .
Cl(3) Co(2) N(3) 119.638099 yes . . .
N(2) Co(2) N(3) 110.188525 yes . . .
C(15) N(1) C(19) 117.965616 yes . . .
C(15) N(1) Co(1) 124.082889 yes . . .
C(19) N(1) Co(1) 116.715286 yes . . .
C(22) N(2) C(26) 118.409830 yes . . .
C(22) N(2) Co(2) 123.049069 yes . . .
C(26) N(2) Co(2) 116.450359 yes . . .
C(29) N(3) C(33) 119.545233 yes . . .
C(29) N(3) Co(2) 125.097507 yes . . .
C(33) N(3) Co(2) 114.650376 yes . . .
C(2) C(1) C(13) 119.491645 yes . . .
C(3) C(2) C(7) 118.840088 yes . . .
C(3) C(2) C(1) 120.409478 yes . . .
C(7) C(2) C(1) 120.733663 yes . . .
C(4) C(3) C(20) 118.671308 yes . . .
C(4) C(3) C(2) 120.543599 yes . . .
C(20) C(3) C(2) 120.496530 yes . . .
C(9) C(4) C(3) 119.462875 yes . . .
C(6) C(5) C(27) 119.168365 yes . . .
C(11) C(6) C(5) 119.038086 yes . . .
C(8) C(7) H(1) 109.126444 no . . .
C(8) C(7) H(2) 106.933220 no . . .
C(8) C(7) C(2) 112.636601 yes . . .
H(1) C(7) H(2) 109.470121 no . . .
H(1) C(7) C(2) 109.525365 no . . .
H(2) C(7) C(2) 109.083868 no . . .
H(3) C(8) H(4) 109.463627 no . . .
H(3) C(8) H(5) 109.470643 no . . .
H(3) C(8) C(7) 106.993405 no . . .
H(4) C(8) H(5) 109.479053 no . . .
H(4) C(8) C(7) 112.204683 no . . .
H(5) C(8) C(7) 109.173847 no . . .
C(10) C(9) H(6) 109.347323 no . . .
C(10) C(9) H(7) 109.692730 no . . .
C(10) C(9) C(4) 111.031760 yes . . .
H(6) C(9) H(7) 109.471817 no . . .
H(6) C(9) C(4) 108.580940 no . . .
H(7) C(9) C(4) 108.689754 no . . .
H(8) C(10) H(9) 109.475690 no . . .
H(8) C(10) H(10) 109.473255 no . . .
H(8) C(10) C(9) 109.886803 no . . .
H(9) C(10) H(10) 109.461856 no . . .
H(9) C(10) C(9) 108.979075 no . . .
H(10) C(10) C(9) 109.549268 no . . .
C(12) C(11) H(11) 109.316797 no . . .
C(12) C(11) H(12) 108.561756 no . . .
C(12) C(11) C(6) 111.859484 yes . . .
H(11) C(11) H(12) 109.458395 no . . .
H(11) C(11) C(6) 108.299049 no . . .
H(12) C(11) C(6) 109.320412 no . . .
H(13) C(12) H(14) 109.461632 no . . .
H(13) C(12) H(15) 109.478050 no . . .
H(13) C(12) C(11) 109.159887 no . . .
H(14) C(12) H(15) 109.476720 no . . .
H(14) C(12) C(11) 109.341217 no . . .
H(15) C(12) C(11) 109.908779 no . . .
C(14) C(13) H(16) 110.008384 no . . .
C(14) C(13) H(17) 108.857774 no . . .
C(14) C(13) C(1) 110.559053 yes . . .
H(16) C(13) H(17) 109.455752 no . . .
H(16) C(13) C(1) 109.739841 no . . .
H(17) C(13) C(1) 108.184286 no . . .
C(15) C(14) H(18) 108.645533 no . . .
C(15) C(14) H(19) 108.637824 no . . .
C(15) C(14) C(13) 113.545979 yes . . .
H(18) C(14) H(19) 109.454304 no . . .
H(18) C(14) C(13) 107.810283 no . . .
H(19) C(14) C(13) 108.692246 no . . .
C(16) C(15) N(1) 120.477855 yes . . .
C(16) C(15) C(14) 120.640864 yes . . .
N(1) C(15) C(14) 118.874863 yes . . .
C(17) C(16) H(20) 119.820336 no . . .
C(17) C(16) C(15) 120.574638 yes . . .
H(20) C(16) C(15) 119.604943 no . . .
C(18) C(17) H(21) 119.932073 no . . .
C(18) C(17) C(16) 119.129644 yes . . .
H(21) C(17) C(16) 120.938244 no . . .
C(19) C(18) H(22) 122.066519 no . . .
C(19) C(18) C(17) 116.247456 yes . . .
H(22) C(18) C(17) 121.682620 no . . .
H(23) C(19) N(1) 117.263056 no . . .
H(23) C(19) C(18) 117.157061 no . . .
N(1) C(19) C(18) 125.578912 yes . . .
C(21) C(20) H(24) 110.103821 no . . .
C(21) C(20) H(25) 108.916515 no . . .
C(21) C(20) C(3) 108.211689 yes . . .
H(24) C(20) H(25) 109.458716 no . . .
H(24) C(20) C(3) 111.034506 no . . .
H(25) C(20) C(3) 109.073934 no . . .
C(22) C(21) H(26) 108.153935 no . . .
C(22) C(21) H(27) 107.791856 no . . .
C(22) C(21) C(20) 115.660760 yes . . .
H(26) C(21) H(27) 109.452257 no . . .
H(26) C(21) C(20) 108.632371 no . . .
H(27) C(21) C(20) 107.039615 no . . .
C(23) C(22) N(2) 120.589090 yes . . .
C(23) C(22) C(21) 122.071389 yes . . .
N(2) C(22) C(21) 117.318723 yes . . .
C(24) C(23) H(28) 119.782778 no . . .
C(24) C(23) C(22) 122.209909 yes . . .
H(28) C(23) C(22) 117.958528 no . . .
C(25) C(24) H(29) 121.660292 no . . .
C(25) C(24) C(23) 116.827062 yes . . .
H(29) C(24) C(23) 121.502239 no . . .
C(26) C(25) H(30) 120.540394 no . . .
C(26) C(25) C(24) 119.554464 yes . . .
H(30) C(25) C(24) 119.885254 no . . .
H(31) C(26) N(2) 118.680345 no . . .
H(31) C(26) C(25) 119.306295 no . . .
N(2) C(26) C(25) 121.992753 yes . . .
C(28) C(27) H(32) 109.687759 no . . .
C(28) C(27) H(33) 109.078587 no . . .
C(28) C(27) C(5) 110.586300 yes . . .
H(32) C(27) H(33) 109.457737 no . . .
H(32) C(27) C(5) 109.001416 no . . .
H(33) C(27) C(5) 109.010595 no . . .
C(29) C(28) H(34) 108.018464 no . . .
C(29) C(28) H(35) 108.278927 no . . .
C(29) C(28) C(27) 114.298982 yes . . .
H(34) C(28) H(35) 109.468176 no . . .
H(34) C(28) C(27) 108.005264 no . . .
H(35) C(28) C(27) 108.702238 no . . .
C(30) C(29) N(3) 120.381456 yes . . .
C(30) C(29) C(28) 120.591045 yes . . .
N(3) C(29) C(28) 119.027262 yes . . .
C(31) C(30) H(36) 119.577080 no . . .
C(31) C(30) C(29) 121.162087 yes . . .
H(36) C(30) C(29) 119.260712 no . . .
C(32) C(31) H(37) 121.209264 no . . .
C(32) C(31) C(30) 118.017904 yes . . .
H(37) C(31) C(30) 120.761199 no . . .
C(33) C(32) H(38) 121.542340 no . . .
C(33) C(32) C(31) 118.231870 yes . . .
H(38) C(32) C(31) 120.130669 no . . .
H(39) C(33) N(3) 118.919695 no . . .
H(39) C(33) C(32) 118.411524 no . . .
N(3) C(33) C(32) 122.621974 yes . . .
H(40) C(34) H(41) 109.459078 no . . .
H(40) C(34) Cl(4) 110.716732 no . . .
H(40) C(34) Cl(5) 113.972742 no . . .
H(41) C(34) Cl(4) 101.426193 no . . .
H(41) C(34) Cl(5) 97.637273 no . . .
Cl(4) C(34) Cl(5) 121.278589 yes . . .

loop_
_geom_bond_atom_site_label_1
_geom_bond_atom_site_label_2
_geom_bond_distance
_geom_bond_publ_flag
_geom_bond_site_symmetry_1
_geom_bond_site_symmetry_2
Co(1) Cl(1) 2.240688 yes . .
Co(1) N(1) 2.047301 yes . .
Co(2) Cl(2) 2.221018 yes . .
Co(2) Cl(3) 2.238885 yes . .
Co(2) N(2) 2.063241 yes . .
Co(2) N(3) 2.054112 yes . .
Cl(4) C(34) 1.783451 yes . .
Cl(5) C(34) 1.538650 yes . .
N(1) C(15) 1.356067 yes . .
N(1) C(19) 1.326821 yes . .
N(2) C(22) 1.357457 yes . .
N(2) C(26) 1.365239 yes . .
N(3) C(29) 1.356845 yes . .
N(3) C(33) 1.343915 yes . .
C(1) C(2) 1.415788 yes . .
C(1) C(13) 1.499437 yes . .
C(2) C(3) 1.405154 yes . .
C(2) C(7) 1.518211 yes . .
C(3) C(4) 1.413630 yes . .
C(3) C(20) 1.506303 yes . .
C(4) C(9) 1.500750 yes . .
C(5) C(6) 1.404089 yes . .
C(5) C(27) 1.535188 yes . .
C(6) C(11) 1.512909 yes . .
C(7) C(8) 1.531862 yes . .
C(7) H(1) 0.950013 no . .
C(7) H(2) 0.950047 no . .
C(8) H(3) 0.950038 no . .
C(8) H(4) 0.949913 no . .
C(8) H(5) 0.949974 no . .
C(9) C(10) 1.522057 yes . .
C(9) H(6) 0.950119 no . .
C(9) H(7) 0.949933 no . .
C(10) H(8) 0.949919 no . .
C(10) H(9) 0.949925 no . .
C(10) H(10) 0.949876 no . .
C(11) C(12) 1.567709 yes . .
C(11) H(11) 0.949944 no . .
C(11) H(12) 0.949998 no . .
C(12) H(13) 0.949986 no . .
C(12) H(14) 0.950044 no . .
C(12) H(15) 0.950010 no . .
C(13) C(14) 1.556859 yes . .
C(13) H(16) 0.949887 no . .
C(13) H(17) 0.949926 no . .
C(14) C(15) 1.509146 yes . .
C(14) H(18) 0.949959 no . .
C(14) H(19) 0.949935 no . .
C(15) C(16) 1.387752 yes . .
C(16) C(17) 1.379147 yes . .
C(16) H(20) 0.950090 no . .
C(17) C(18) 1.400393 yes . .
C(17) H(21) 0.949795 no . .
C(18) C(19) 1.380306 yes . .
C(18) H(22) 0.949980 no . .
C(19) H(23) 0.949961 no . .
C(20) C(21) 1.556736 yes . .
C(20) H(24) 0.949949 no . .
C(20) H(25) 0.949937 no . .
C(21) C(22) 1.493813 yes . .
C(21) H(26) 0.950012 no . .
C(21) H(27) 0.950129 no . .
C(22) C(23) 1.385013 yes . .
C(23) C(24) 1.337434 yes . .
C(23) H(28) 0.950030 no . .
C(24) C(25) 1.436824 yes . .
C(24) H(29) 0.949881 no . .
C(25) C(26) 1.353078 yes . .
C(25) H(30) 0.949932 no . .
C(26) H(31) 0.949915 no . .
C(27) C(28) 1.555954 yes . .
C(27) H(32) 0.950012 no . .
C(27) H(33) 0.949998 no . .
C(28) C(29) 1.511733 yes . .
C(28) H(34) 0.950011 no . .
C(28) H(35) 0.949908 no . .
C(29) C(30) 1.385786 yes . .
C(30) C(31) 1.362183 yes . .
C(30) H(36) 0.950075 no . .
C(31) C(32) 1.431396 yes . .
C(31) H(37) 0.950052 no . .
C(32) C(33) 1.372271 yes . .
C(32) H(38) 0.949994 no . .
C(33) H(39) 0.950134 no . .
C(34) H(40) 0.949903 no . .
C(34) H(41) 0.949928 no . .
